data_7123233
loop_
_publ_author_name
'Kishore, Jugal'
'Thiyagarajan, Subramanian'
'Gunanathan, Chidambaram'

_publ_section_title
;
 Ruthenium(ii)-catalysed direct synthesis of ketazines using secondary
 alcohols
;
_journal_name_full 'Chemical Communications'
_journal_paper_doi 10.1039/C9CC01383K
_journal_year 2019
_chemical_formula_moiety '4(C16 H16 N2)'
_chemical_formula_sum 'C64 H64 N8'
_chemical_formula_weight 945.23
_space_group_crystal_system monoclinic
_space_group_IT_number 14
_space_group_name_Hall '-P 2yn'
_space_group_name_H-M_alt 'P 1 21/n 1'
_symmetry_space_group_name_Hall '-P 2yn'
_symmetry_space_group_name_H-M 'P 1 21/n 1'
_atom_sites_solution_hydrogens geom
_atom_sites_solution_primary direct
_audit_creation_date 2019-03-19
_audit_creation_method
;
Olex2 1.2
(compiled 2017.03.28 svn.r3405 for OlexSys, GUI svn.r5337)
;
_audit_update_record
;
2019-03-20 deposited with the CCDC.    2019-03-21 downloaded from the CCDC.
;
_cell_angle_alpha 90
_cell_angle_beta 97.7197(16)
_cell_angle_gamma 90
_cell_formula_units_Z 1
_cell_length_a 11.6991(2)
_cell_length_b 7.55240(18)
_cell_length_c 14.8701(3)
_cell_measurement_reflns_used 7375
_cell_measurement_temperature 294.5(3)
_cell_measurement_theta_max 76.2210
_cell_measurement_theta_min 4.4940
_cell_volume 1301.96(5)
_computing_cell_refinement 'CrysAlisPro 1.171.39.46b (Rigaku OD, 2018)'
_computing_data_collection 'CrysAlisPro 1.171.39.46b (Rigaku OD, 2018)'
_computing_data_reduction 'CrysAlisPro 1.171.39.46b (Rigaku OD, 2018)'
_computing_molecular_graphics 'Olex2 (Dolomanov et al., 2009)'
_computing_publication_material 'Olex2 (Dolomanov et al., 2009)'
_computing_structure_refinement 'ShelXL (Sheldrick, 2015)'
_computing_structure_solution 'ShelXT (Sheldrick, 2015)'
_diffrn_ambient_environment air
_diffrn_ambient_temperature 294.5(3)
_diffrn_detector 'CCD plate'
_diffrn_detector_type 'Pilatus 200K'
_diffrn_measured_fraction_theta_full 0.997
_diffrn_measured_fraction_theta_max 0.972
_diffrn_measurement_details
;
List of Runs (angles in degrees, time in seconds):

  # Type    Start    End  Width  t~exp~   \w     \q     \k     \f   Frames
#--------------------------------------------------------------------------
  1  \w    -68.00   1.00   0.50    1.00    --    0.00 -23.00 150.00  138
  2  \w     -1.00  68.00   0.50    1.00    --    0.00  23.00 -44.00  138
  3  \w    101.00 170.00   0.50    4.00    --  102.08  23.00 -44.00  138
  4  \w     34.00 104.00   0.50    4.00    --  102.08 -23.00 150.00  140
  5  \w    -10.00  61.00   0.50    1.00    --    0.00  57.00  60.00  142
  6  \w     -1.00  65.00   0.50    1.00    --    0.00  37.00-180.00  132
  7  \w     39.00 105.00   0.50    4.00    --  102.08 -45.00-150.00  132
  8  \w    100.00 165.00   0.50    4.00    --  102.08  45.00-180.00  130
  9  \w     39.00 105.00   0.50    4.00    --  102.08 -45.00  60.00  132
 10  \w     39.00 105.00   0.50    4.00    --  102.08 -45.00-120.00  132
 11  \w     39.00 105.00   0.50    4.00    --  102.08 -45.00 -60.00  132
 12  \w     39.00 118.00   0.50    4.00    --  102.08-125.00  30.00  158
 13  \w    101.00 169.00   0.50    4.00    --  102.08  30.00  90.00  136
 14  \w    100.00 165.00   0.50    4.00    --  102.08  45.00   0.00  130
 15  \w     39.00 105.00   0.50    4.00    --  102.08 -45.00   0.00  132
 16  \w     39.00 118.00   0.50    4.00    --  102.08-125.00-150.00  158
 17  \w    -10.00  61.00   0.50    1.00    --    0.00  57.00   0.00  142
 18  \w    -22.00  62.00   0.50    1.00    --    0.00  77.00  90.00  168
 19  \w    -22.00  62.00   0.50    1.00    --    0.00  77.00-120.00  168
 20  \w    101.00 126.00   0.50    4.00    --  102.08  30.00-120.00   50
;
_diffrn_measurement_device 'four-circle diffractometer'
_diffrn_measurement_device_type 'SuperNova, Dual, Cu at home/near, Pilatus 200K'
_diffrn_measurement_method '\w scans'
_diffrn_orient_matrix_type 'CrysAlisPro convention (1999,Acta A55,543-557)'
_diffrn_orient_matrix_UB_11 -0.0997752000
_diffrn_orient_matrix_UB_12 0.0291508000
_diffrn_orient_matrix_UB_13 0.0562530000
_diffrn_orient_matrix_UB_21 0.0875212000
_diffrn_orient_matrix_UB_22 0.0477605000
_diffrn_orient_matrix_UB_23 0.0833792000
_diffrn_orient_matrix_UB_31 -0.0064906000
_diffrn_orient_matrix_UB_32 0.1961363000
_diffrn_orient_matrix_UB_33 -0.0286030000
_diffrn_radiation_monochromator mirror
_diffrn_radiation_probe x-ray
_diffrn_radiation_type CuK\a
_diffrn_radiation_wavelength 1.54184
_diffrn_reflns_av_R_equivalents 0.0359
_diffrn_reflns_av_unetI/netI 0.0165
_diffrn_reflns_Laue_measured_fraction_full 0.997
_diffrn_reflns_Laue_measured_fraction_max 0.972
_diffrn_reflns_limit_h_max 14
_diffrn_reflns_limit_h_min -14
_diffrn_reflns_limit_k_max 9
_diffrn_reflns_limit_k_min -6
_diffrn_reflns_limit_l_max 18
_diffrn_reflns_limit_l_min -18
_diffrn_reflns_number 9610
_diffrn_reflns_point_group_measured_fraction_full 0.997
_diffrn_reflns_point_group_measured_fraction_max 0.972
_diffrn_reflns_theta_full 67.684
_diffrn_reflns_theta_max 76.452
_diffrn_reflns_theta_min 4.525
_diffrn_source 'micro-focus sealed X-ray tube'
_diffrn_source_type 'SuperNova (Cu) X-ray Source'
_exptl_absorpt_coefficient_mu 0.551
_exptl_absorpt_correction_T_max 1.00000
_exptl_absorpt_correction_T_min 0.77490
_exptl_absorpt_correction_type multi-scan
_exptl_absorpt_process_details
;
CrysAlisPro 1.171.39.46b (Rigaku Oxford Diffraction, 2018)
Empirical absorption correction using spherical harmonics,
 implemented in SCALE3 ABSPACK scaling algorithm.
;
_exptl_crystal_colour 'clear yellowish yellow'
_exptl_crystal_colour_lustre clear
_exptl_crystal_colour_modifier yellowish
_exptl_crystal_colour_primary yellow
_exptl_crystal_density_diffrn 1.206
_exptl_crystal_description block
_exptl_crystal_F_000 504
_exptl_crystal_size_max 0.12
_exptl_crystal_size_mid 0.1
_exptl_crystal_size_min 0.08
_refine_diff_density_max 0.190
_refine_diff_density_min -0.149
_refine_diff_density_rms 0.039
_refine_ls_extinction_coef 0.0267(18)
_refine_ls_extinction_expression Fc^*^=kFc[1+0.001xFc^2^\l^3^/sin(2\q)]^-1/4^
_refine_ls_extinction_method 'SHELXL-2016/6 (Sheldrick 2016)'
_refine_ls_goodness_of_fit_ref 1.053
_refine_ls_hydrogen_treatment constr
_refine_ls_matrix_type full
_refine_ls_number_parameters 166
_refine_ls_number_reflns 2656
_refine_ls_number_restraints 0
_refine_ls_restrained_S_all 1.053
_refine_ls_R_factor_all 0.0456
_refine_ls_R_factor_gt 0.0433
_refine_ls_shift/su_max 0.000
_refine_ls_shift/su_mean 0.000
_refine_ls_structure_factor_coef Fsqd
_refine_ls_weighting_details 'w=1/[\s^2^(Fo^2^)+(0.0733P)^2^+0.1593P] where P=(Fo^2^+2Fc^2^)/3'
_refine_ls_weighting_scheme calc
_refine_ls_wR_factor_gt 0.1270
_refine_ls_wR_factor_ref 0.1293
_reflns_Friedel_coverage 0.000
_reflns_number_gt 2434
_reflns_number_total 2656
_reflns_threshold_expression 'I > 2\s(I)'
_cod_data_source_file c9cc01383k2.cif
_cod_data_source_block cg_jk_aceto_azine
_cod_database_code 7123233
_shelx_shelxl_version_number 2016/6
_chemical_oxdiff_formula 'C64 H64 N8 '
_shelx_space_group_comment
;
The symmetry employed for this shelxl refinement is uniquely defined
by the following loop, which should always be used as a source of
symmetry information in preference to the above space-group names.
They are only intended as comments.
;
_diffrn_oxdiff_ac3_digest_frames
;
01b654acec4f894e63cb5bbcc4f236798e00035f68f
;
_reflns_odcompleteness_completeness 99.76
_reflns_odcompleteness_iscentric 1
_reflns_odcompleteness_theta 66.97
_olex2_refinement_description
;
1. Fixed Uiso
 At 1.2 times of:
  All C(H) groups
 At 1.5 times of:
  All C(H,H,H) groups
2.a Aromatic/amide H refined with riding coordinates:
 C007(H007), C008(H008), C009(H009), C00B(H00D), C00C(H00E), C00E(H00I),
 C00F(H00J), C00G(H00K), C00H(H00L), C00I(H00M)
2.b Idealised Me refined as rotating group:
 C00A(H00A,H00B,H00C), C00D(H00F,H00G,H00H)
;
_olex2_submission_special_instructions 'No special instructions were received'
_oxdiff_exptl_absorpt_empirical_details
;
Empirical correction (ABSPACK) includes:
- Absorption correction using spherical harmonics
- Frame scaling
;
_oxdiff_exptl_absorpt_empirical_full_max 4.668
_oxdiff_exptl_absorpt_empirical_full_min 0.405

loop_
_space_group_symop_operation_xyz
'x, y, z'
'-x+1/2, y+1/2, -z+1/2'
'-x, -y, -z'
'x-1/2, -y-1/2, z-1/2'

loop_
_atom_site_label
_atom_site_type_symbol
_atom_site_fract_x
_atom_site_fract_y
_atom_site_fract_z
_atom_site_U_iso_or_equiv
_atom_site_adp_type
_atom_site_occupancy
_atom_site_site_symmetry_order
_atom_site_calc_flag
_atom_site_refinement_flags_posn
N001 N 0.63546(8) 0.79724(14) 0.48928(6) 0.0490(3) Uani 1 1 d .
N002 N 0.59783(8) 0.79490(14) 0.39593(6) 0.0503(3) Uani 1 1 d .
C003 C 0.59029(9) 0.78079(13) 0.63886(7) 0.0407(3) Uani 1 1 d .
C004 C 0.55570(9) 0.77331(14) 0.53904(7) 0.0418(3) Uani 1 1 d .
C005 C 0.66344(9) 0.71341(14) 0.34755(7) 0.0418(3) Uani 1 1 d .
C006 C 0.62529(9) 0.71267(14) 0.24787(7) 0.0419(3) Uani 1 1 d .
C007 C 0.68713(10) 0.62350(15) 0.18839(7) 0.0489(3) Uani 1 1 d .
H007 H 0.755400 0.566145 0.210756 0.059 Uiso 1 1 calc R
C008 C 0.69290(10) 0.86274(16) 0.67512(7) 0.0497(3) Uani 1 1 d .
H008 H 0.739354 0.915211 0.636564 0.060 Uiso 1 1 calc R
C009 C 0.52328(10) 0.70323(16) 0.69823(8) 0.0503(3) Uani 1 1 d .
H009 H 0.453879 0.649480 0.675448 0.060 Uiso 1 1 calc R
C00A C 0.43228(10) 0.73550(19) 0.50240(8) 0.0564(3) Uani 1 1 d .
H00A H 0.415805 0.781723 0.441912 0.085 Uiso 1 1 calc GR
H00B H 0.382527 0.790686 0.540476 0.085 Uiso 1 1 calc GR
H00C H 0.419561 0.609896 0.501383 0.085 Uiso 1 1 calc GR
C00B C 0.64835(11) 0.61896(17) 0.09610(8) 0.0555(3) Uani 1 1 d .
H00D H 0.690245 0.557995 0.057104 0.067 Uiso 1 1 calc R
C00C C 0.52385(10) 0.79914(17) 0.21229(7) 0.0517(3) Uani 1 1 d .
H00E H 0.481276 0.859956 0.250867 0.062 Uiso 1 1 calc R
C00D C 0.77163(11) 0.6187(2) 0.38496(8) 0.0605(3) Uani 1 1 d .
H00F H 0.791587 0.648522 0.447866 0.091 Uiso 1 1 calc GR
H00G H 0.833063 0.653514 0.351939 0.091 Uiso 1 1 calc GR
H00H H 0.759726 0.493236 0.379099 0.091 Uiso 1 1 calc GR
C00E C 0.65962(11) 0.78768(17) 0.82585(8) 0.0547(3) Uani 1 1 d .
H00I H 0.682707 0.790119 0.888169 0.066 Uiso 1 1 calc R
C00F C 0.54789(12) 0.70458(19) 0.06216(8) 0.0594(3) Uani 1 1 d .
H00J H 0.521694 0.701433 0.000303 0.071 Uiso 1 1 calc R
C00G C 0.72628(10) 0.86680(18) 0.76777(8) 0.0568(3) Uani 1 1 d .
H00K H 0.794420 0.923508 0.791093 0.068 Uiso 1 1 calc R
C00H C 0.48620(11) 0.7952(2) 0.12039(8) 0.0609(3) Uani 1 1 d .
H00L H 0.418712 0.853980 0.097425 0.073 Uiso 1 1 calc R
C00I C 0.55827(11) 0.70471(18) 0.79095(8) 0.0560(3) Uani 1 1 d .
H00M H 0.513327 0.649611 0.829796 0.067 Uiso 1 1 calc R

loop_
_atom_site_aniso_label
_atom_site_aniso_U_11
_atom_site_aniso_U_22
_atom_site_aniso_U_33
_atom_site_aniso_U_23
_atom_site_aniso_U_13
_atom_site_aniso_U_12
N001 0.0476(5) 0.0626(6) 0.0368(5) -0.0022(4) 0.0050(4) -0.0005(4)
N002 0.0503(5) 0.0638(6) 0.0369(5) -0.0007(4) 0.0057(4) 0.0048(4)
C003 0.0421(5) 0.0400(5) 0.0405(5) -0.0013(4) 0.0071(4) 0.0020(4)
C004 0.0441(5) 0.0398(5) 0.0416(5) -0.0019(4) 0.0054(4) 0.0026(4)
C005 0.0413(5) 0.0436(6) 0.0407(5) -0.0005(4) 0.0059(4) -0.0044(4)
C006 0.0432(5) 0.0428(5) 0.0403(5) -0.0014(4) 0.0078(4) -0.0049(4)
C007 0.0486(6) 0.0505(6) 0.0490(6) -0.0032(5) 0.0119(4) -0.0001(5)
C008 0.0486(6) 0.0569(7) 0.0440(6) 0.0011(5) 0.0079(4) -0.0092(5)
C009 0.0458(6) 0.0582(7) 0.0478(6) -0.0007(5) 0.0093(4) -0.0060(5)
C00A 0.0452(6) 0.0721(8) 0.0510(6) -0.0024(6) 0.0024(5) 0.0001(5)
C00B 0.0618(7) 0.0605(7) 0.0476(6) -0.0099(5) 0.0196(5) -0.0065(5)
C00C 0.0483(6) 0.0647(7) 0.0423(6) -0.0045(5) 0.0061(4) 0.0059(5)
C00D 0.0524(6) 0.0780(9) 0.0495(6) -0.0042(6) 0.0002(5) 0.0130(6)
C00E 0.0607(7) 0.0649(8) 0.0381(5) -0.0011(5) 0.0049(5) 0.0053(5)
C00F 0.0658(7) 0.0742(8) 0.0376(5) -0.0054(5) 0.0046(5) -0.0100(6)
C00G 0.0536(6) 0.0671(8) 0.0477(6) -0.0035(5) -0.0002(5) -0.0098(5)
C00H 0.0567(7) 0.0783(9) 0.0455(6) -0.0014(6) -0.0009(5) 0.0066(6)
C00I 0.0576(7) 0.0674(8) 0.0457(6) 0.0053(5) 0.0166(5) -0.0014(5)

loop_
_atom_type_symbol
_atom_type_description
_atom_type_scat_dispersion_real
_atom_type_scat_dispersion_imag
_atom_type_scat_source
C C 0.0181 0.0091 'International Tables Vol C Tables 4.2.6.8 and 6.1.1.4'
H H 0.0000 0.0000 'International Tables Vol C Tables 4.2.6.8 and 6.1.1.4'
N N 0.0311 0.0180 'International Tables Vol C Tables 4.2.6.8 and 6.1.1.4'

loop_
_geom_angle_atom_site_label_1
_geom_angle_atom_site_label_2
_geom_angle_atom_site_label_3
_geom_angle
C004 N001 N002 114.55(9)
C005 N002 N001 115.58(9)
C008 C003 C004 120.55(9)
C009 C003 C004 121.22(9)
C009 C003 C008 118.21(10)
N001 C004 C003 116.78(9)
N001 C004 C00A 123.91(10)
C003 C004 C00A 119.31(9)
N002 C005 C006 116.07(9)
N002 C005 C00D 124.30(10)
C006 C005 C00D 119.61(9)
C007 C006 C005 121.55(10)
C007 C006 C00C 118.32(10)
C00C C006 C005 120.11(9)
C006 C007 H007 119.6
C00B C007 C006 120.85(11)
C00B C007 H007 119.6
C003 C008 H008 119.7
C00G C008 C003 120.63(10)
C00G C008 H008 119.7
C003 C009 H009 119.5
C00I C009 C003 120.91(10)
C00I C009 H009 119.5
C004 C00A H00A 109.5
C004 C00A H00B 109.5
C004 C00A H00C 109.5
H00A C00A H00B 109.5
H00A C00A H00C 109.5
H00B C00A H00C 109.5
C007 C00B H00D 120.0
C00F C00B C007 120.06(11)
C00F C00B H00D 120.0
C006 C00C H00E 119.7
C00H C00C C006 120.53(11)
C00H C00C H00E 119.7
C005 C00D H00F 109.5
C005 C00D H00G 109.5
C005 C00D H00H 109.5
H00F C00D H00G 109.5
H00F C00D H00H 109.5
H00G C00D H00H 109.5
C00G C00E H00I 120.3
C00G C00E C00I 119.50(11)
C00I C00E H00I 120.3
C00B C00F H00J 120.2
C00B C00F C00H 119.69(11)
C00H C00F H00J 120.2
C008 C00G H00K 119.7
C00E C00G C008 120.56(11)
C00E C00G H00K 119.7
C00C C00H C00F 120.54(12)
C00C C00H H00L 119.7
C00F C00H H00L 119.7
C009 C00I H00M 119.9
C00E C00I C009 120.17(11)
C00E C00I H00M 119.9

loop_
_geom_bond_atom_site_label_1
_geom_bond_atom_site_label_2
_geom_bond_distance
N001 N002 1.3988(12)
N001 C004 1.2793(14)
N002 C005 1.2782(14)
C003 C004 1.4862(14)
C003 C008 1.3932(15)
C003 C009 1.3867(15)
C004 C00A 1.5006(15)
C005 C006 1.4895(14)
C005 C00D 1.4946(15)
C006 C007 1.3896(14)
C006 C00C 1.3952(16)
C007 H007 0.9300
C007 C00B 1.3867(16)
C008 H008 0.9300
C008 C00G 1.3809(15)
C009 H009 0.9300
C009 C00I 1.3846(15)
C00A H00A 0.9600
C00A H00B 0.9600
C00A H00C 0.9600
C00B H00D 0.9300
C00B C00F 1.3765(19)
C00C H00E 0.9300
C00C C00H 1.3786(15)
C00D H00F 0.9600
C00D H00G 0.9600
C00D H00H 0.9600
C00E H00I 0.9300
C00E C00G 1.3755(17)
C00E C00I 1.3793(18)
C00F H00J 0.9300
C00F C00H 1.3807(18)
C00G H00K 0.9300
C00H H00L 0.9300
C00I H00M 0.9300

loop_
_geom_torsion_atom_site_label_1
_geom_torsion_atom_site_label_2
_geom_torsion_atom_site_label_3
_geom_torsion_atom_site_label_4
_geom_torsion
N001 N002 C005 C006 -178.99(9)
N001 N002 C005 C00D 2.33(16)
N002 N001 C004 C003 -177.94(9)
N002 N001 C004 C00A 3.25(16)
N002 C005 C006 C007 -177.80(10)
N002 C005 C006 C00C 0.62(15)
C003 C008 C00G C00E 0.96(19)
C003 C009 C00I C00E 1.57(19)
C004 N001 N002 C005 -138.87(11)
C004 C003 C008 C00G -178.73(10)
C004 C003 C009 C00I 177.46(10)
C005 C006 C007 C00B 177.75(10)
C005 C006 C00C C00H -178.25(11)
C006 C007 C00B C00F 0.52(18)
C006 C00C C00H C00F 0.4(2)
C007 C006 C00C C00H 0.22(17)
C007 C00B C00F C00H 0.1(2)
C008 C003 C004 N001 19.36(15)
C008 C003 C004 C00A -161.77(11)
C008 C003 C009 C00I -1.01(17)
C009 C003 C004 N001 -159.07(11)
C009 C003 C004 C00A 19.80(15)
C009 C003 C008 C00G -0.25(17)
C00B C00F C00H C00C -0.6(2)
C00C C006 C007 C00B -0.69(16)
C00D C005 C006 C007 0.95(16)
C00D C005 C006 C00C 179.36(11)
C00G C00E C00I C009 -0.85(19)
C00I C00E C00G C008 -0.4(2)
